data_4130656
loop_
_publ_author_name
'Reinares-Fisac, Daniel'
'Aguirre-D\'iaz, Lina Mar\'ia'
'Iglesias, Marta'
'Snejko, Natalia'
'Guti\'errez-Puebla, Enrique'
'Monge, M \'Angeles'
'G\'andara, Felipe'

_publ_section_title
;
 A Mesoporous Indium Metal-Organic Framework: Remarkable Advances in
 Catalytic Activity for Strecker Reaction of Ketones.
;
_journal_issue 29
_journal_name_full 'Journal of the American Chemical Society'
_journal_page_first 9089
_journal_page_last 9092
_journal_paper_doi 10.1021/jacs.6b05706
_journal_volume 138
_journal_year 2016
_chemical_formula_moiety '0.5(C348 H195 In18 N3 O93), 3.82(C3.67)'
_chemical_formula_sum 'C188 H97.5 In9 N1.5 O46.5'
_chemical_formula_weight 4154.55
_space_group_crystal_system hexagonal
_space_group_IT_number 190
_space_group_name_Hall 'P -6c -2c'
_space_group_name_H-M_alt 'P -6 2 c'
_atom_sites_solution_hydrogens geom
_audit_creation_date 2016-03-11
_audit_creation_method
;
Olex2 1.2
(compiled 2015.09.30 svn.r3233 for OlexSys, GUI svn.r5103)
;
_cell_angle_alpha 90
_cell_angle_beta 90
_cell_angle_gamma 120
_cell_formula_units_Z 2
_cell_length_a 31.7180(15)
_cell_length_b 31.7180(15)
_cell_length_c 17.1352(9)
_cell_measurement_reflns_used 9970
_cell_measurement_temperature 250.0
_cell_measurement_theta_max 62.527
_cell_measurement_theta_min 2.786
_cell_volume 14929.0(13)
_computing_molecular_graphics 'Olex2 (Dolomanov et al., 2009)'
_computing_publication_material 'Olex2 (Dolomanov et al., 2009)'
_computing_structure_refinement 'XL (Sheldrick, 2008)'
_diffrn_ambient_temperature 250.0
_diffrn_measured_fraction_theta_full 0.997
_diffrn_measured_fraction_theta_max 0.997
_diffrn_measurement_device_type 'Bruker APEX-II CCD'
_diffrn_radiation_type CuK\a
_diffrn_radiation_wavelength 1.54178
_diffrn_reflns_av_R_equivalents 0.1249
_diffrn_reflns_av_unetI/netI 0.0468
_diffrn_reflns_Laue_measured_fraction_full 0.997
_diffrn_reflns_Laue_measured_fraction_max 0.997
_diffrn_reflns_limit_h_max 37
_diffrn_reflns_limit_h_min -37
_diffrn_reflns_limit_k_max 37
_diffrn_reflns_limit_k_min -37
_diffrn_reflns_limit_l_max 19
_diffrn_reflns_limit_l_min -19
_diffrn_reflns_number 119004
_diffrn_reflns_point_group_measured_fraction_full 0.997
_diffrn_reflns_point_group_measured_fraction_max 0.997
_diffrn_reflns_theta_full 65.200
_diffrn_reflns_theta_max 65.200
_diffrn_reflns_theta_min 1.608
_exptl_absorpt_coefficient_mu 5.846
_exptl_absorpt_correction_T_max 0.5835
_exptl_absorpt_correction_T_min 0.3529
_exptl_absorpt_correction_type multi-scan
_exptl_absorpt_process_details
;
SADABS-2014/5 (Bruker,2014/5) was used for absorption correction.
wR2(int) was 0.1547 before and 0.0950 after correction.
The Ratio of minimum to maximum transmission is 0.6048.
The \l/2 correction factor is Not present.
;
_exptl_crystal_colour colourless
_exptl_crystal_colour_primary colourless
_exptl_crystal_density_diffrn 0.924
_exptl_crystal_description prism
_exptl_crystal_F_000 4098
_exptl_crystal_size_max 0.2
_exptl_crystal_size_mid 0.04
_exptl_crystal_size_min 0.04
_refine_diff_density_max 0.744
_refine_diff_density_min -1.180
_refine_diff_density_rms 0.221
_refine_ls_abs_structure_details
;
 Flack x determined using 2978 quotients [(I+)-(I-)]/[(I+)+(I-)]
 (Parsons, Flack and Wagner, Acta Cryst. B69 (2013) 249-259).
;
_refine_ls_abs_structure_Flack 0.114(6)
_refine_ls_extinction_method none
_refine_ls_goodness_of_fit_ref 1.140
_refine_ls_hydrogen_treatment constr
_refine_ls_matrix_type full
_refine_ls_number_parameters 420
_refine_ls_number_reflns 8819
_refine_ls_number_restraints 12
_refine_ls_restrained_S_all 1.139
_refine_ls_R_factor_all 0.0777
_refine_ls_R_factor_gt 0.0649
_refine_ls_shift/su_max 0.000
_refine_ls_shift/su_mean 0.000
_refine_ls_structure_factor_coef Fsqd
_refine_ls_weighting_details 'w=1/[\s^2^(Fo^2^)+(0.1189P)^2^+9.5111P] where P=(Fo^2^+2Fc^2^)/3'
_refine_ls_weighting_scheme calc
_refine_ls_wR_factor_gt 0.1825
_refine_ls_wR_factor_ref 0.1939
_reflns_Friedel_coverage 0.888
_reflns_Friedel_fraction_full 0.998
_reflns_Friedel_fraction_max 0.998
_reflns_number_gt 7519
_reflns_number_total 8819
_reflns_threshold_expression 'I > 2\s(I)'
_cod_data_source_file ja6b05706_si_003.cif
_cod_data_source_block version1p_62c_a
_cod_original_cell_volume 14929.0(16)
_cod_original_formula_sum 'C188 H97.50 In9 N1.50 O46.50'
_cod_database_code 4130656
_shelx_space_group_comment
;
The symmetry employed for this shelxl refinement is uniquely defined
by the following loop, which should always be used as a source of
symmetry information in preference to the above space-group names.
They are only intended as comments.
;
_olex2_refinement_description
;
1. Fixed Uiso
 At 1.2 times of:
  All C(H) groups
2. Uiso/Uaniso restraints and constraints
Uanis(O6) \\sim Ueq, Uanis(N1) \\sim Ueq: with sigma of 0.01 and sigma for
terminal atoms of 0.02
Uanis(O6) = Uanis(N1)
3. Others
 Fixed Sof: N1(0.25) C1AA(0.25) C2(0.25) H2(0.25) C3(0.25) H3(0.25) C5(0.25)
 H5(0.25) C16(0.25) H16(0.25) C29(0.25) H29(0.25) C9(0.33333) C11(0.25)
 C14(0.33333) C15(0.33333) C17(0.16667) C19(0.33333) C33(0.33333) O6(0.25)
 C0AA(0.25)
4.a Aromatic/amide H refined with riding coordinates:
 C00H(H00H), C00M(H00M), C00N(H00N), C00O(H00O), C00P(H00P), C00Q(H00Q),
 C00S(H00S), C00T(H00T), C00V(H00V), C00X(H00X), C00Y(H00Y), C00Z(H00Z),
 C014(H014), C016(H016), C2(H2), C3(H3), C5(H5), C16(H16), C29(H29), C1(H1),
 C24(H24)
;
_shelx_shelxl_version_number 2014/7
_olex2_submission_special_instructions 'No special instructions were received'

loop_
_space_group_symop_operation_xyz
'x, y, z'
'-y, x-y, z'
'-x+y, -x, z'
'x, y, -z+1/2'
'-y, x-y, -z+1/2'
'-x+y, -x, -z+1/2'
'y, x, -z'
'x-y, -y, -z'
'-x, -x+y, -z'
'y, x, z+1/2'
'x-y, -y, z+1/2'
'-x, -x+y, z+1/2'

loop_
_atom_site_label
_atom_site_type_symbol
_atom_site_fract_x
_atom_site_fract_y
_atom_site_fract_z
_atom_site_U_iso_or_equiv
_atom_site_adp_type
_atom_site_occupancy
_atom_site_site_symmetry_order
_atom_site_calc_flag
_atom_site_refinement_flags_posn
_atom_site_refinement_flags_adp
_atom_site_refinement_flags_occupancy
In01 In 0.82514(4) 0.35430(5) 0.2500 0.0511(4) Uani 1 2 d S T P
In02 In 0.93386(3) 0.42931(4) 0.35204(4) 0.0523(3) Uani 1 1 d . . .
O003 O 0.8973(3) 0.4035(4) 0.2500 0.044(3) Uani 1 2 d S T P
O004 O 0.8019(4) 0.3861(5) 0.3426(5) 0.076(3) Uani 1 1 d . . .
O005 O 0.9058(4) 0.3582(4) 0.4046(7) 0.083(3) Uani 1 1 d . . .
O006 O 0.8335(4) 0.3137(5) 0.3458(6) 0.076(3) Uani 1 1 d . . .
O007 O 0.5039(4) -0.0342(5) 0.6870(6) 0.089(4) Uani 1 1 d . . .
O008 O 0.5663(4) 0.5660(5) 0.8144(6) 0.080(3) Uani 1 1 d . . .
O009 O 0.8724(3) 0.4300(5) 0.4043(6) 0.089(4) Uani 1 1 d . . .
O00A O 0.9708(4) 0.4634(6) 0.4578(7) 0.103(5) Uani 1 1 d . . .
C00B C 0.8029(5) 0.4174(6) 0.4724(9) 0.062(4) Uani 1 1 d . . .
C00C C 0.6554(6) 0.4781(7) 0.7500 0.050(4) Uani 1 2 d S T P
C00D C 0.7376(5) 0.4313(5) 0.6795(8) 0.049(3) Uani 1 1 d . . .
C00E C 0.8080(5) 0.2338(5) 0.6059(8) 0.059(3) Uani 1 1 d . . .
C00F C 0.6876(7) 0.4552(6) 0.7500 0.045(4) Uani 1 2 d S T P
C00G C 0.7587(5) 0.4253(5) 0.6060(8) 0.052(3) Uani 1 1 d . . .
C00H C 0.7033(5) 0.4469(5) 0.6786(7) 0.045(3) Uani 1 1 d . . .
H00H H 0.6914 0.4516 0.6318 0.054 Uiso 1 1 calc R . .
C00I C 0.8453(5) 0.2903(6) 0.4701(8) 0.063(4) Uani 1 1 d . . .
C00J C 0.8617(6) 0.3223(6) 0.4018(9) 0.066(4) Uani 1 1 d . . .
C00K C 0.7874(5) 0.2068(5) 0.6791(8) 0.056(3) Uani 1 1 d . . .
C00L C 0.6717(8) 0.0981(7) 0.7500 0.064(5) Uani 1 2 d S T P
C00M C 0.7767(6) 0.2299(6) 0.5439(9) 0.070(4) Uani 1 1 d . . .
H00M H 0.7434 0.2086 0.5479 0.083 Uiso 1 1 calc R . .
C00N C 0.7426(5) 0.1629(5) 0.6804(8) 0.062(4) Uani 1 1 d . . .
H00N H 0.7275 0.1481 0.6337 0.075 Uiso 1 1 calc R . .
C00O C 0.7534(5) 0.4021(6) 0.4714(8) 0.061(4) Uani 1 1 d . . .
H00O H 0.7349 0.3882 0.4268 0.073 Uiso 1 1 calc R . .
C00P C 0.7954(5) 0.2576(6) 0.4778(9) 0.070(4) Uani 1 1 d . . .
H00P H 0.7745 0.2546 0.4373 0.084 Uiso 1 1 calc R . .
C00Q C 0.6412(7) 0.4906(8) 0.8174(9) 0.088(6) Uani 1 1 d . . .
H00Q H 0.6487 0.4821 0.8652 0.105 Uiso 1 1 calc R . .
C00R C 1.0000 0.4628(9) 0.5000 0.072(6) Uani 1 2 d S T P
C00S C 0.7535(7) 0.4237(7) 0.7500 0.052(4) Uani 1 2 d S T P
H00S H 0.7759 0.4128 0.7500 0.062 Uiso 1 2 calc RS T P
C00T C 0.7326(6) 0.4079(6) 0.5375(8) 0.063(4) Uani 1 1 d . . .
H00T H 0.7002 0.4000 0.5362 0.076 Uiso 1 1 calc R . .
C00U C 0.5775(7) 0.5565(8) 0.7500 0.050(4) Uani 1 2 d S T P
C00V C 0.8295(6) 0.4358(8) 0.5365(10) 0.086(6) Uani 1 1 d . . .
H00V H 0.8625 0.4455 0.5360 0.103 Uiso 1 1 calc R . .
C00W C 0.6050(7) 0.5287(8) 0.7500 0.054(5) Uani 1 2 d S T P
C00X C 0.6164(7) 0.5154(8) 0.8157(9) 0.088(6) Uani 1 1 d . . .
H00X H 0.6072 0.5232 0.8626 0.105 Uiso 1 1 calc R . .
C00Y C 0.8581(6) 0.2644(7) 0.5938(9) 0.081(5) Uani 1 1 d . . .
H00Y H 0.8800 0.2659 0.6312 0.098 Uiso 1 1 calc R . .
C00Z C 0.8078(6) 0.4407(8) 0.6049(9) 0.080(5) Uani 1 1 d . . .
H00Z H 0.8266 0.4543 0.6494 0.096 Uiso 1 1 calc R . .
C010 C 0.5755(9) 0.0195(7) 0.7500 0.065(6) Uani 1 2 d S T P
C011 C 0.8271(5) 0.4120(7) 0.3976(9) 0.069(4) Uani 1 1 d . . .
C012 C 0.7208(7) 0.1416(7) 0.7500 0.063(5) Uani 1 2 d S T P
C014 C 0.8100(7) 0.2274(7) 0.7500 0.059(5) Uani 1 2 d S T P
H014 H 0.8405 0.2553 0.7500 0.070 Uiso 1 2 calc RS T P
C015 C 0.5227(8) -0.0198(9) 0.7500 0.065(5) Uani 1 2 d S T P
C016 C 0.8757(6) 0.2928(7) 0.5263(10) 0.084(5) Uani 1 1 d . . .
H016 H 0.9090 0.3137 0.5204 0.101 Uiso 1 1 calc R . .
N1 N 0.752(2) 0.288(2) 0.2500 0.096(10) Uani 0.5 2 d S TU P
C1AA C 0.7342(13) 0.2415(15) 0.2500 0.062(11) Uani 0.5 2 d S T P
C2 C 0.759(2) 0.219(2) 0.2500 0.101(17) Uani 0.5 2 d S T P
H2 H 0.7930 0.2392 0.2500 0.121 Uiso 0.5 2 calc RS T P
C3 C 0.685(3) 0.213(2) 0.2500 0.13(2) Uani 0.5 2 d S T P
H3 H 0.6638 0.2255 0.2500 0.151 Uiso 0.5 2 calc RS T P
C5 C 0.744(3) 0.171(2) 0.2500 0.13(3) Uani 0.5 2 d S T P
H5 H 0.7652 0.1589 0.2500 0.161 Uiso 0.5 2 calc RS T P
C16 C 0.685(5) 0.137(4) 0.2500 0.17(5) Uani 0.5 2 d S T P
H16 H 0.6691 0.1028 0.2500 0.208 Uiso 0.5 2 calc RS T P
C29 C 0.666(4) 0.156(2) 0.2500 0.17(4) Uani 0.5 2 d S T P
H29 H 0.6320 0.1358 0.2500 0.208 Uiso 0.5 2 calc RS T P
C9 C 0.630(3) 0.066(3) 0.467(5) 0.12(2) Uiso 0.3333 1 d . . .
C11 C 0.695(6) -0.039(5) 0.7500 0.23(6) Uiso 0.5 2 d S T P
C14 C 0.610(2) 0.029(3) 0.486(4) 0.100(18) Uiso 0.3333 1 d . . .
C15 C 0.676(4) 0.101(4) 0.460(6) 0.15(3) Uiso 0.3333 1 d . . .
C17 C 0.619(3) 0.0000 0.5000 0.10(3) Uiso 0.3333 2 d S T P
C19 C 0.703(3) 0.082(3) 0.477(5) 0.12(2) Uiso 0.3333 1 d . . .
C33 C 0.666(4) 0.021(3) 0.497(7) 0.15(3) Uiso 0.3333 1 d . . .
O6 O 0.7461(16) 0.3042(16) 0.2500 0.096(10) Uani 0.5 2 d S TU P
C1 C 0.6457(12) 0.0846(18) 0.6859(14) 0.31(4) Uani 1 1 d . . .
H1 H 0.6577 0.1028 0.6404 0.375 Uiso 1 1 calc R . .
C24 C 0.5977(10) 0.0409(15) 0.6864(15) 0.22(3) Uani 1 1 d . . .
H24 H 0.5825 0.0279 0.6389 0.269 Uiso 1 1 calc R . .
C0AA C 0.681(7) 0.304(7) 0.2500 0.29(8) Uiso 0.5 2 d S T P

loop_
_atom_site_aniso_label
_atom_site_aniso_U_11
_atom_site_aniso_U_22
_atom_site_aniso_U_33
_atom_site_aniso_U_23
_atom_site_aniso_U_13
_atom_site_aniso_U_12
In01 0.0283(5) 0.0761(8) 0.0272(5) 0.000 0.000 0.0099(5)
In02 0.0264(4) 0.0819(7) 0.0257(4) 0.0026(4) -0.0011(3) 0.0098(4)
O003 0.019(4) 0.063(7) 0.026(5) 0.000 0.000 0.002(5)
O004 0.057(6) 0.129(10) 0.039(5) -0.005(6) 0.013(4) 0.045(7)
O005 0.065(7) 0.080(7) 0.076(7) 0.043(6) 0.011(5) 0.015(6)
O006 0.065(6) 0.106(9) 0.044(6) 0.038(5) 0.011(5) 0.033(6)
O007 0.062(6) 0.095(9) 0.048(6) -0.010(6) -0.004(5) -0.008(6)
O008 0.097(8) 0.146(10) 0.065(6) -0.017(6) -0.011(6) 0.110(8)
O009 0.038(5) 0.163(12) 0.057(6) -0.011(7) 0.020(4) 0.044(6)
O00A 0.064(7) 0.161(14) 0.058(7) -0.031(7) -0.024(6) 0.038(8)
C00B 0.057(8) 0.082(10) 0.054(8) -0.006(7) -0.002(7) 0.040(8)
C00C 0.042(9) 0.062(11) 0.065(11) 0.000 0.000 0.041(9)
C00D 0.057(7) 0.059(8) 0.045(7) 0.008(6) 0.009(6) 0.039(6)
C00E 0.063(8) 0.067(9) 0.043(7) 0.011(6) 0.009(6) 0.029(7)
C00F 0.056(10) 0.055(9) 0.046(9) 0.000 0.000 0.043(9)
C00G 0.059(8) 0.063(8) 0.047(7) 0.005(6) 0.006(6) 0.040(7)
C00H 0.061(7) 0.061(7) 0.036(6) 0.002(5) 0.003(5) 0.047(6)
C00I 0.057(8) 0.073(9) 0.048(8) 0.013(7) 0.012(6) 0.025(7)
C00J 0.060(9) 0.077(10) 0.051(8) 0.016(7) 0.007(7) 0.027(8)
C00K 0.057(8) 0.054(8) 0.046(7) 0.003(6) 0.008(6) 0.020(7)
C00L 0.058(12) 0.052(11) 0.051(11) 0.000 0.000 0.004(9)
C00M 0.060(9) 0.073(9) 0.054(9) 0.011(7) 0.007(7) 0.016(7)
C00N 0.062(8) 0.059(8) 0.041(7) -0.003(6) 0.002(6) 0.011(7)
C00O 0.057(8) 0.080(10) 0.044(8) -0.004(7) -0.005(6) 0.033(8)
C00P 0.056(8) 0.087(10) 0.047(8) 0.019(7) 0.000(6) 0.021(8)
C00Q 0.133(15) 0.172(18) 0.041(8) 0.026(9) 0.021(9) 0.139(15)
C00R 0.057(11) 0.106(14) 0.036(10) -0.018(5) -0.036(9) 0.029(6)
C00S 0.051(10) 0.064(11) 0.063(12) 0.000 0.000 0.046(9)
C00T 0.065(8) 0.087(10) 0.049(8) 0.001(7) 0.011(7) 0.047(8)
C00U 0.051(10) 0.090(14) 0.031(9) 0.000 0.000 0.053(10)
C00V 0.064(9) 0.155(18) 0.066(10) -0.027(11) -0.014(8) 0.074(12)
C00W 0.055(10) 0.082(14) 0.046(10) 0.000 0.000 0.050(10)
C00X 0.129(15) 0.159(18) 0.039(8) -0.010(9) 0.009(9) 0.119(15)
C00Y 0.077(11) 0.112(14) 0.050(9) 0.028(9) 0.004(8) 0.043(10)
C00Z 0.057(9) 0.148(17) 0.053(9) -0.012(10) -0.007(7) 0.064(10)
C010 0.087(15) 0.054(11) 0.035(10) 0.000 0.000 0.022(10)
C011 0.045(8) 0.109(12) 0.049(8) 0.001(8) 0.007(7) 0.035(8)
C012 0.052(11) 0.056(11) 0.048(11) 0.000 0.000 0.002(9)
C014 0.058(11) 0.053(11) 0.042(10) 0.000 0.000 0.012(9)
C015 0.060(12) 0.074(14) 0.048(12) 0.000 0.000 0.023(11)
C016 0.048(8) 0.102(13) 0.078(11) 0.035(10) 0.013(8) 0.020(8)
N1 0.081(11) 0.096(13) 0.107(11) 0.000 0.000 0.040(8)
C1AA 0.035(19) 0.05(2) 0.06(3) 0.000 0.000 -0.013(17)
C2 0.08(4) 0.09(4) 0.11(4) 0.000 0.000 0.03(3)
C3 0.14(6) 0.09(5) 0.15(7) 0.000 0.000 0.06(5)
C5 0.10(5) 0.07(4) 0.24(10) 0.000 0.000 0.05(4)
C16 0.25(13) 0.11(7) 0.22(10) 0.000 0.000 0.13(9)
C29 0.14(7) 0.03(3) 0.24(11) 0.000 0.000 -0.03(4)
O6 0.081(11) 0.096(13) 0.107(11) 0.000 0.000 0.040(8)
C1 0.15(3) 0.36(6) 0.052(13) -0.04(2) 0.013(15) -0.15(3)
C24 0.105(18) 0.29(4) 0.065(14) -0.07(2) 0.011(13) -0.06(2)

loop_
_atom_type_symbol
_atom_type_description
_atom_type_scat_dispersion_real
_atom_type_scat_dispersion_imag
_atom_type_scat_source
C C 0.0181 0.0091 'International Tables Vol C Tables 4.2.6.8 and 6.1.1.4'
H H 0.0000 0.0000 'International Tables Vol C Tables 4.2.6.8 and 6.1.1.4'
In In 0.0822 5.0449 'International Tables Vol C Tables 4.2.6.8 and 6.1.1.4'
N N 0.0311 0.0180 'International Tables Vol C Tables 4.2.6.8 and 6.1.1.4'
O O 0.0492 0.0322 'International Tables Vol C Tables 4.2.6.8 and 6.1.1.4'

loop_
_geom_angle_atom_site_label_1
_geom_angle_atom_site_label_2
_geom_angle_atom_site_label_3
_geom_angle
_geom_angle_site_symmetry_1
_geom_angle_site_symmetry_3
O003 In01 O004 99.0(4) . 4
O003 In01 O004 99.0(4) . .
O003 In01 O006 91.8(4) . .
O003 In01 O006 91.8(4) . 4
O003 In01 N1 166.6(15) . .
O003 In01 O6 176.9(12) . .
O004 In01 O004 92.4(6) . 4
O004 In01 N1 90.2(10) 4 .
O004 In01 N1 90.2(10) . .
O004 In01 O6 78.9(8) 4 .
O004 In01 O6 78.9(8) . .
O006 In01 O004 169.1(4) 4 .
O006 In01 O004 84.0(5) 4 4
O006 In01 O004 84.0(5) . .
O006 In01 O004 169.1(4) . 4
O006 In01 O006 97.5(7) . 4
O006 In01 N1 79.5(10) 4 .
O006 In01 N1 79.5(10) . .
O006 In01 O6 90.3(8) 4 .
O006 In01 O6 90.3(8) . .
O6 In01 N1 16.4(17) . .
O003 In02 O005 94.8(5) . .
O003 In02 O007 92.0(5) . 7_656
O003 In02 O008 96.5(4) . 11_664
O003 In02 O009 91.5(4) . .
O003 In02 O00A 173.3(6) . .
O007 In02 O005 173.1(5) 7_656 .
O008 In02 O005 94.3(5) 11_664 .
O008 In02 O007 85.6(5) 11_664 7_656
O008 In02 O009 172.0(4) 11_664 .
O009 In02 O005 86.3(5) . .
O009 In02 O007 92.8(6) . 7_656
O00A In02 O005 90.6(6) . .
O00A In02 O007 82.6(5) . 7_656
O00A In02 O008 87.0(5) . 11_664
O00A In02 O009 85.0(5) . .
In01 O003 In02 120.5(2) . 4
In01 O003 In02 120.5(2) . .
In02 O003 In02 118.9(4) . 4
C011 O004 In01 126.6(9) . .
C00J O005 In02 127.1(10) . .
C00J O006 In01 137.4(11) . .
C015 O007 In02 132.3(13) . 7_546
C00U O008 In02 131.9(9) . 11_565
C011 O009 In02 142.3(11) . .
C00R O00A In02 138.3(16) . .
C00O C00B C011 119.2(13) . .
C00V C00B C00O 121.4(14) . .
C00V C00B C011 119.4(13) . .
C00Q C00C C00F 122.4(7) 4_556 .
C00Q C00C C00F 122.4(7) . .
C00Q C00C C00Q 115.0(15) 4_556 .
C00H C00D C00G 121.1(11) . .
C00S C00D C00G 119.5(11) . .
C00S C00D C00H 119.3(12) . .
C00M C00E C00K 120.0(13) . .
C00Y C00E C00K 123.2(13) . .
C00Y C00E C00M 116.8(12) . .
C00H C00F C00C 118.6(7) 4_556 .
C00H C00F C00C 118.6(7) . .
C00H C00F C00H 122.5(14) . 4_556
C00T C00G C00D 123.7(12) . .
C00Z C00G C00D 117.9(13) . .
C00Z C00G C00T 118.3(13) . .
C00D C00H H00H 121.0 . .
C00F C00H C00D 118.1(11) . .
C00F C00H H00H 121.0 . .
C00P C00I C00J 118.0(13) . .
C016 C00I C00J 122.6(14) . .
C016 C00I C00P 119.4(13) . .
O005 C00J C00I 115.8(14) . .
O006 C00J O005 124.4(13) . .
O006 C00J C00I 119.8(14) . .
C00N C00K C00E 121.5(13) . .
C014 C00K C00E 119.5(13) . .
C014 C00K C00N 118.6(13) . .
C1 C00L C012 120.1(15) 4_556 .
C1 C00L C012 120.1(15) . .
C1 C00L C1 114(3) . 4_556
C00E C00M H00M 119.9 . .
C00P C00M C00E 120.2(14) . .
C00P C00M H00M 119.9 . .
C00K C00N H00N 119.7 . .
C012 C00N C00K 120.7(14) . .
C012 C00N H00N 119.7 . .
C00B C00O H00O 120.7 . .
C00T C00O C00B 118.6(14) . .
C00T C00O H00O 120.7 . .
C00I C00P H00P 119.3 . .
C00M C00P C00I 121.3(14) . .
C00M C00P H00P 119.3 . .
C00C C00Q H00Q 119.4 . .
C00X C00Q C00C 121.2(13) . .
C00X C00Q H00Q 119.4 . .
O00A C00R O00A 132(3) . 9_766
C00D C00S C00D 122.6(15) . 4_556
C00D C00S H00S 118.7 . .
C00D C00S H00S 118.7 4_556 .
C00G C00T H00T 119.2 . .
C00O C00T C00G 121.6(14) . .
C00O C00T H00T 119.2 . .
O008 C00U O008 125.5(16) 4_556 .
O008 C00U C00W 117.2(8) . .
O008 C00U C00W 117.2(8) 4_556 .
C00B C00V H00V 120.0 . .
C00B C00V C00Z 119.9(14) . .
C00Z C00V H00V 120.0 . .
C00X C00W C00U 121.0(9) 4_556 .
C00X C00W C00U 121.0(9) . .
C00X C00W C00X 117.9(18) . 4_556
C00Q C00X H00X 118.9 . .
C00W C00X C00Q 122.3(14) . .
C00W C00X H00X 118.9 . .
C00E C00Y H00Y 119.5 . .
C016 C00Y C00E 121.1(15) . .
C016 C00Y H00Y 119.5 . .
C00G C00Z C00V 120.0(15) . .
C00G C00Z H00Z 120.0 . .
C00V C00Z H00Z 120.0 . .
C24 C010 C015 121.6(14) 4_556 .
C24 C010 C015 121.6(14) . .
C24 C010 C24 115(3) . 4_556
O004 C011 O009 125.6(14) . .
O004 C011 C00B 120.6(12) . .
O009 C011 C00B 113.1(13) . .
C00N C012 C00L 119.7(9) 4_556 .
C00N C012 C00L 119.7(9) . .
C00N C012 C00N 120.4(18) . 4_556
C00K C014 C00K 120.9(17) . 4_556
C00K C014 H014 119.5 . .
C00K C014 H014 119.5 4_556 .
O007 C015 O007 127(2) . 4_556
O007 C015 C010 116.6(10) . .
O007 C015 C010 116.6(10) 4_556 .
C00I C016 C00Y 121.0(15) . .
C00I C016 H016 119.5 . .
C00Y C016 H016 119.5 . .
C1AA N1 In01 137(4) . .
O6 N1 In01 79(8) . .
O6 N1 C1AA 144(10) . .
N1 C1AA C2 126(5) . .
N1 C1AA C3 117(6) . .
N1 C1AA O6 12(3) . .
C2 C1AA C3 117(5) . .
C2 C1AA O6 138(4) . .
C3 C1AA O6 106(5) . .
C1AA C2 H2 115.1 . .
C1AA C2 C5 130(6) . .
C5 C2 H2 115.1 . .
C1AA C3 H3 122.9 . .
C1AA C3 C29 114(7) . .
C29 C3 H3 122.9 . .
C2 C5 H5 123.1 . .
C2 C5 C16 114(6) . .
C16 C5 H5 123.1 . .
C5 C16 H16 122.7 . .
C29 C16 C5 115(9) . .
C29 C16 H16 122.7 . .
C3 C29 H29 114.5 . .
C16 C29 C3 131(10) . .
C16 C29 H29 114.5 . .
C14 C9 C15 140(10) . .
C14 C9 C17 24(5) . .
C15 C9 C17 117(7) . .
C9 C14 C14 177(6) . 8_556
C9 C14 C17 134(9) . .
C9 C14 C33 95(7) . .
C14 C14 C33 82(4) 8_556 .
C17 C14 C14 42(6) . 8_556
C17 C14 C33 40(5) . .
C19 C15 C9 107(9) . .
C9 C17 C9 139(8) . 8_556
C14 C17 C9 22(4) . .
C14 C17 C9 117(9) . 8_556
C14 C17 C9 22(4) 8_556 8_556
C14 C17 C9 117(9) 8_556 .
C14 C17 C14 96(10) . 8_556
C14 C17 C33 105(5) . .
C14 C17 C33 159(9) 8_556 .
C14 C17 C33 159(9) . 8_556
C14 C17 C33 105(5) 8_556 8_556
C33 C17 C9 137(7) . 8_556
C33 C17 C9 83(5) 8_556 8_556
C33 C17 C9 137(7) 8_556 .
C33 C17 C9 83(5) . .
C33 C17 C33 55(9) . 8_556
C15 C19 C33 108(8) . .
C17 C33 C14 35(3) . .
C17 C33 C19 125(7) . .
C19 C33 C14 90(5) . .
C33 C33 C14 97(4) 8_556 .
C33 C33 C17 62(5) 8_556 .
C33 C33 C19 170(10) 8_556 .
N1 O6 In01 85(8) . .
N1 O6 C1AA 24(7) . .
C1AA O6 In01 109(2) . .
C00L C1 H1 120.3 . .
C00L C1 C24 119(3) . .
C24 C1 H1 120.3 . .
C010 C24 C1 123(2) . .
C010 C24 H24 118.7 . .
C1 C24 H24 118.7 . .

loop_
_geom_bond_atom_site_label_1
_geom_bond_atom_site_label_2
_geom_bond_distance
_geom_bond_site_symmetry_2
In01 O003 2.026(9) .
In01 O004 2.197(10) 4
In01 O004 2.197(10) .
In01 O006 2.183(10) .
In01 O006 2.183(10) 4
In01 N1 2.23(6) .
In01 O6 2.20(4) .
In02 O003 2.030(5) .
In02 O005 2.165(10) .
In02 O007 2.161(11) 7_656
In02 O008 2.137(9) 11_664
In02 O009 2.154(9) .
In02 O00A 2.135(11) .
O003 In02 2.030(5) 4
O004 C011 1.243(19) .
O005 C00J 1.290(19) .
O006 C00J 1.245(18) .
O007 In02 2.161(11) 7_546
O007 C015 1.207(14) .
O008 In02 2.137(9) 11_565
O008 C00U 1.242(13) .
O009 C011 1.259(18) .
O00A C00R 1.183(17) .
C00B C00O 1.39(2) .
C00B C00V 1.33(2) .
C00B C011 1.55(2) .
C00C C00F 1.52(2) .
C00C C00Q 1.369(16) .
C00C C00Q 1.368(16) 4_556
C00D C00G 1.483(18) .
C00D C00H 1.402(16) .
C00D C00S 1.376(15) .
C00E C00K 1.476(19) .
C00E C00M 1.42(2) .
C00E C00Y 1.40(2) .
C00F C00H 1.394(13) .
C00F C00H 1.395(13) 4_556
C00G C00T 1.38(2) .
C00G C00Z 1.38(2) .
C00H H00H 0.9300 .
C00I C00J 1.463(19) .
C00I C00P 1.40(2) .
C00I C016 1.34(2) .
C00K C00N 1.406(19) .
C00K C014 1.396(17) .
C00L C012 1.48(3) .
C00L C1 1.31(3) 4_556
C00L C1 1.31(3) .
C00M H00M 0.9300 .
C00M C00P 1.37(2) .
C00N H00N 0.9300 .
C00N C012 1.374(16) .
C00O H00O 0.9300 .
C00O C00T 1.37(2) .
C00P H00P 0.9300 .
C00Q H00Q 0.9300 .
C00Q C00X 1.36(2) .
C00R O00A 1.183(17) 9_766
C00S C00D 1.376(15) 4_556
C00S H00S 0.9300 .
C00T H00T 0.9300 .
C00U O008 1.242(13) 4_556
C00U C00W 1.52(2) .
C00V H00V 0.9300 .
C00V C00Z 1.41(2) .
C00W C00X 1.314(19) 4_556
C00W C00X 1.314(19) .
C00X H00X 0.9300 .
C00Y H00Y 0.9300 .
C00Y C016 1.40(2) .
C00Z H00Z 0.9300 .
C010 C015 1.51(3) .
C010 C24 1.29(3) 4_556
C010 C24 1.29(3) .
C012 C00N 1.374(17) 4_556
C014 C00K 1.396(17) 4_556
C014 H014 0.9300 .
C015 O007 1.207(14) 4_556
C016 H016 0.9300 .
N1 C1AA 1.28(7) .
N1 O6 0.63(7) .
C1AA C2 1.31(8) .
C1AA C3 1.37(9) .
C1AA O6 1.83(6) .
C2 H2 0.9300 .
C2 C5 1.34(8) .
C3 H3 0.9300 .
C3 C29 1.60(10) .
C5 H5 0.9300 .
C5 C16 1.64(14) .
C16 H16 0.9300 .
C16 C29 1.04(13) .
C29 H29 0.9300 .
C9 C14 1.05(9) .
C9 C15 1.33(12) .
C9 C17 2.01(9) .
C14 C14 1.68(15) 8_556
C14 C17 1.14(8) .
C14 C33 1.92(11) .
C15 C19 1.30(11) .
C17 C9 2.01(9) 8_556
C17 C14 1.14(8) 8_556
C17 C33 1.28(12) 8_556
C17 C33 1.28(12) .
C19 C33 1.72(12) .
C33 C33 1.18(18) 8_556
C1 H1 0.9300 .
C1 C24 1.46(3) .
C24 H24 0.9300 .

loop_
_geom_torsion_atom_site_label_1
_geom_torsion_atom_site_label_2
_geom_torsion_atom_site_label_3
_geom_torsion_atom_site_label_4
_geom_torsion
_geom_torsion_site_symmetry_1
_geom_torsion_site_symmetry_4
In01 O004 C011 O009 10(3) . .
In01 O004 C011 C00B -159.0(11) . .
In01 O006 C00J O005 -24(3) . .
In01 O006 C00J C00I 156.4(11) . .
In01 N1 C1AA C2 0.000(1) . .
In01 N1 C1AA C3 180.0 . .
In01 N1 C1AA O6 180.000(1) . .
In01 N1 O6 C1AA 180.000(1) . .
In02 O005 C00J O006 32(2) . .
In02 O005 C00J C00I -148.3(11) . .
In02 O007 C015 O007 28(4) 7_546 4_556
In02 O007 C015 C010 -152.9(15) 7_546 .
In02 O008 C00U O008 31(3) 11_565 4_556
In02 O008 C00U C00W -145.8(13) 11_565 .
In02 O009 C011 O004 -7(4) . .
In02 O009 C011 C00B 162.7(14) . .
In02 O00A C00R O00A 152.0(18) . 9_766
O008 C00U C00W C00X -177(2) 4_556 .
O008 C00U C00W C00X 0(3) . .
O008 C00U C00W C00X 177(2) . 4_556
O008 C00U C00W C00X 0(3) 4_556 4_556
C00B C00O C00T C00G -5(2) . .
C00B C00V C00Z C00G 2(3) . .
C00C C00F C00H C00D 172.4(14) . .
C00C C00Q C00X C00W 0(4) . .
C00D C00G C00T C00O -178.8(14) . .
C00D C00G C00Z C00V -179.9(16) . .
C00E C00K C00N C012 -171.2(18) . .
C00E C00K C014 C00K 169.4(14) . 4_556
C00E C00M C00P C00I -1(3) . .
C00E C00Y C016 C00I -2(3) . .
C00F C00C C00Q C00X 174(2) . .
C00G C00D C00H C00F -175.5(14) . .
C00G C00D C00S C00D 176.2(13) . 4_556
C00H C00D C00G C00T -37(2) . .
C00H C00D C00G C00Z 138.9(16) . .
C00H C00D C00S C00D -1(3) . 4_556
C00H C00F C00H C00D -2(3) 4_556 .
C00J C00I C00P C00M -173.4(16) . .
C00J C00I C016 C00Y 174.7(17) . .
C00K C00E C00M C00P 175.4(15) . .
C00K C00E C00Y C016 -174.0(17) . .
C00K C00N C012 C00L 174.4(19) . .
C00K C00N C012 C00N 0(4) . 4_556
C00L C1 C24 C010 13(9) . .
C00M C00E C00K C00N 28(2) . .
C00M C00E C00K C014 -145.4(17) . .
C00M C00E C00Y C016 5(3) . .
C00N C00K C014 C00K -4(3) . 4_556
C00O C00B C00V C00Z -1(3) . .
C00O C00B C011 O004 -14(3) . .
C00O C00B C011 O009 175.7(16) . .
C00P C00I C00J O005 166.4(15) . .
C00P C00I C00J O006 -14(2) . .
C00P C00I C016 C00Y -2(3) . .
C00Q C00C C00F C00H 0(3) . 4_556
C00Q C00C C00F C00H 0(3) 4_556 .
C00Q C00C C00F C00H 175.2(18) 4_556 4_556
C00Q C00C C00F C00H -175.2(18) . .
C00Q C00C C00Q C00X -2(4) 4_556 .
C00S C00D C00G C00T 146.1(17) . .
C00S C00D C00G C00Z -38(2) . .
C00S C00D C00H C00F 2(2) . .
C00T C00G C00Z C00V -4(3) . .
C00U C00W C00X C00Q -180(2) . .
C00V C00B C00O C00T 2(3) . .
C00V C00B C011 O004 165.1(19) . .
C00V C00B C011 O009 -5(3) . .
C00X C00W C00X C00Q 3(4) 4_556 .
C00Y C00E C00K C00N -152.9(17) . .
C00Y C00E C00K C014 34(2) . .
C00Y C00E C00M C00P -4(2) . .
C00Z C00G C00T C00O 5(2) . .
C011 C00B C00O C00T -178.7(15) . .
C011 C00B C00V C00Z -179.7(18) . .
C012 C00L C1 C24 179(4) . .
C014 C00K C00N C012 2(3) . .
C015 C010 C24 C1 169(5) . .
C016 C00I C00J O005 -11(3) . .
C016 C00I C00J O006 169.2(18) . .
C016 C00I C00P C00M 4(3) . .
N1 C1AA C2 C5 180.0 . .
N1 C1AA C3 C29 180.0 . .
N1 C1AA O6 In01 0.000(1) . .
C1AA N1 O6 In01 180.000(1) . .
C1AA C2 C5 C16 0.0 . .
C1AA C3 C29 C16 0.000(2) . .
C2 C1AA C3 C29 0.0 . .
C2 C1AA O6 In01 0.000(1) . .
C2 C1AA O6 N1 0.000(2) . .
C2 C5 C16 C29 0.0 . .
C3 C1AA C2 C5 0.0 . .
C3 C1AA O6 In01 180.0 . .
C3 C1AA O6 N1 180.000(2) . .
C5 C16 C29 C3 0.000(1) . .
C9 C14 C17 C9 -180(9) . 8_556
C9 C14 C17 C14 -180(15) . 8_556
C9 C14 C17 C33 -15(25) . 8_556
C9 C14 C17 C33 6(14) . .
C9 C15 C19 C33 2(12) . .
C9 C17 C33 C14 -172(9) 8_556 .
C9 C17 C33 C14 2(5) . .
C9 C17 C33 C19 -171(6) 8_556 .
C9 C17 C33 C19 4(9) . .
C9 C17 C33 C33 -169(10) . 8_556
C9 C17 C33 C33 17(15) 8_556 8_556
C14 C9 C15 C19 5(21) . .
C14 C14 C17 C9 0(6) 8_556 8_556
C14 C14 C17 C9 180(15) 8_556 .
C14 C14 C17 C33 165(16) 8_556 8_556
C14 C14 C17 C33 -174(6) 8_556 .
C14 C17 C33 C14 -164(17) 8_556 .
C14 C17 C33 C19 1(11) . .
C14 C17 C33 C19 -163(13) 8_556 .
C14 C17 C33 C33 25(25) 8_556 8_556
C14 C17 C33 C33 -171(9) . 8_556
C15 C9 C14 C17 -11(24) . .
C15 C9 C14 C33 -7(17) . .
C15 C19 C33 C14 -4(9) . .
C15 C19 C33 C17 -5(14) . .
C17 C9 C14 C33 4(9) . .
C17 C9 C15 C19 0(12) . .
C33 C14 C17 C9 -6(14) . .
C33 C14 C17 C9 174(7) . 8_556
C33 C14 C17 C14 174(6) . 8_556
C33 C14 C17 C33 -21(22) . 8_556
C33 C17 C33 C14 171(9) 8_556 .
C33 C17 C33 C19 172(18) 8_556 .
O6 N1 C1AA C2 180.000(1) . .
O6 N1 C1AA C3 0.000(1) . .
O6 C1AA C2 C5 180.0 . .
O6 C1AA C3 C29 180.0 . .
C1 C00L C012 C00N -12(5) . .
C1 C00L C012 C00N -163(4) 4_556 .
C1 C00L C012 C00N 12(5) 4_556 4_556
C1 C00L C012 C00N 163(4) . 4_556
C1 C00L C1 C24 -28(10) 4_556 .
C24 C010 C015 O007 -8(5) 4_556 4_556
C24 C010 C015 O007 8(5) . .
C24 C010 C015 O007 173(3) 4_556 .
C24 C010 C015 O007 -173(3) . 4_556
C24 C010 C24 C1 3(9) 4_556 .
